data_7161145
loop_
_publ_author_name
'Lal, Sohan'
'Tejashree, Gangavara L.'
'Das, Dipankar'
'Ganguly, Bishwajit'
'Chowdhury, Arindrajit'
'Namboothiri, Irishi N. N.'

_publ_section_title
;
 Utility of &#x3b1;-halodicyclopentadienones for the synthesis of novel
 fused heterocycles.
;
_journal_issue 21
_journal_name_full 'Organic &amp; biomolecular chemistry'
_journal_page_first 4463
_journal_page_last 4476
_journal_paper_doi 10.1039/d6ob00317f
_journal_volume 24
_journal_year 2026
_chemical_formula_moiety 'C19 H15 Br N2 O3, 1[CH3SOCH3]'
_chemical_formula_sum 'C21 H21 Br N2 O4 S'
_chemical_formula_weight 477.37
_space_group_crystal_system triclinic
_space_group_IT_number 2
_space_group_name_Hall '-P 1'
_space_group_name_H-M_alt 'P -1'
_atom_sites_solution_hydrogens geom
_atom_sites_solution_primary dual
_audit_creation_date 2026-03-12
_audit_creation_method
;
Olex2 1.5
(compiled 2025.07.13 svn.rb7424aed for OlexSys, GUI svn.r7314)
;
_audit_update_record
;
2026-03-18 deposited with the CCDC.	2026-04-22 downloaded from the CCDC.
;
_cell_angle_alpha 111.479(4)
_cell_angle_beta 95.220(3)
_cell_angle_gamma 101.940(3)
_cell_formula_units_Z 2
_cell_length_a 9.4144(4)
_cell_length_b 9.5780(4)
_cell_length_c 12.3679(5)
_cell_measurement_reflns_used 14845
_cell_measurement_temperature 150.00(10)
_cell_measurement_theta_max 29.6980
_cell_measurement_theta_min 2.2460
_cell_volume 998.15(8)
_computing_cell_refinement 'CrysAlisPro 1.171.43.105a (Rigaku OD, 2024)'
_computing_data_collection 'PROGRAM:BIS V6.2.16/2021-10-22 && APEX4 2021.4-0                                '
_computing_data_reduction 'CrysAlisPro 1.171.43.105a (Rigaku OD, 2024)'
_computing_molecular_graphics 'Olex2 1.5 (Dolomanov et al., 2009)'
_computing_publication_material 'Olex2 1.5 (Dolomanov et al., 2009)'
_computing_structure_refinement 'SHELXL 2018/3 (Sheldrick, 2015)'
_computing_structure_solution 'SHELXT 2018/2 (Sheldrick, 2018)'
_diffrn_ambient_environment N~2~
_diffrn_ambient_temperature 150.00(10)
_diffrn_detector 'CCD plate'
_diffrn_measured_fraction_theta_full 0.999
_diffrn_measured_fraction_theta_max 0.999
_diffrn_measurement_details
;
List of Runs (angles in degrees, time in seconds):

  # Type    Start    End  Width  t~exp~   \w     \q     \k     \f   Frames
#--------------------------------------------------------------------------
  1  \f   -339.92  20.08   1.00    2.00  15.82  -9.84 -59.25    --   360
  2  \w    -65.46  -0.46   1.00    2.00    --  -19.39  94.56 145.16   65
  3  \w    -60.84   0.16   1.00    2.00    --  -14.77  94.56 -34.84   61
  4  \w   -100.80  15.20   1.00    2.00    --   -9.84 -59.25  20.08  116
  5  \w    -65.46  -0.46   1.00    2.00    --  -19.39  94.56   1.16   65
  6  \w   -100.80  15.20   1.00    2.00    --   -9.84 -59.25 164.08  116
  7  \f   -349.73  10.27   1.00    2.00   6.61  -9.84 -31.50    --   360
  8  \w   -100.80  15.20   1.00    2.00    --   -9.84 -59.25 -51.92  116
;
_diffrn_measurement_device 'abstract diffractometer'
_diffrn_measurement_device_type 'Saxi-CrysAlisPro-abstract goniometer imported SAXI images'
_diffrn_measurement_method '\w and \f scans'
_diffrn_orient_matrix_type 'CrysAlisPro convention (1999,Acta A55,543-557)'
_diffrn_orient_matrix_UB_11 -0.0085199000
_diffrn_orient_matrix_UB_12 0.0711767000
_diffrn_orient_matrix_UB_13 -0.0014932000
_diffrn_orient_matrix_UB_21 -0.0398191000
_diffrn_orient_matrix_UB_22 0.0103263000
_diffrn_orient_matrix_UB_23 0.0471397000
_diffrn_orient_matrix_UB_31 0.0669172000
_diffrn_orient_matrix_UB_32 0.0402078000
_diffrn_orient_matrix_UB_33 0.0413006000
_diffrn_radiation_monochromator graphite
_diffrn_radiation_probe x-ray
_diffrn_radiation_type 'Mo K\a'
_diffrn_radiation_wavelength 0.71073
_diffrn_reflns_av_R_equivalents 0.0999
_diffrn_reflns_av_unetI/netI 0.0375
_diffrn_reflns_Laue_measured_fraction_full 0.999
_diffrn_reflns_Laue_measured_fraction_max 0.999
_diffrn_reflns_limit_h_max 11
_diffrn_reflns_limit_h_min -11
_diffrn_reflns_limit_k_max 11
_diffrn_reflns_limit_k_min -11
_diffrn_reflns_limit_l_max 14
_diffrn_reflns_limit_l_min -14
_diffrn_reflns_number 35607
_diffrn_reflns_point_group_measured_fraction_full 0.999
_diffrn_reflns_point_group_measured_fraction_max 0.999
_diffrn_reflns_theta_full 24.994
_diffrn_reflns_theta_max 24.994
_diffrn_reflns_theta_min 1.800
_diffrn_source 'fine-focus sealed X-ray tube'
_diffrn_source_type 'Enhance (Mo) X-ray Source'
_exptl_absorpt_coefficient_mu 2.195
_exptl_absorpt_correction_T_max 1.00000
_exptl_absorpt_correction_T_min 0.41587
_exptl_absorpt_correction_type multi-scan
_exptl_absorpt_process_details
;
CrysAlisPro 1.171.43.105a (Rigaku Oxford Diffraction, 2024)
Empirical absorption correction using spherical harmonics,
implemented in SCALE3 ABSPACK scaling algorithm.
;
_exptl_crystal_colour 'clear light colourless'
_exptl_crystal_colour_lustre clear
_exptl_crystal_colour_modifier light
_exptl_crystal_colour_primary colourless
_exptl_crystal_density_diffrn 1.588
_exptl_crystal_description block
_exptl_crystal_F_000 488
_exptl_crystal_size_max 0.15
_exptl_crystal_size_mid 0.13
_exptl_crystal_size_min 0.11
_refine_diff_density_max 0.740
_refine_diff_density_min -0.774
_refine_diff_density_rms 0.079
_refine_ls_extinction_coef 0.0082(19)
_refine_ls_extinction_expression Fc^*^=kFc[1+0.001xFc^2^\l^3^/sin(2\q)]^-1/4^
_refine_ls_extinction_method 'SHELXL-2018/3 (Sheldrick 2018)'
_refine_ls_goodness_of_fit_ref 1.059
_refine_ls_hydrogen_treatment constr
_refine_ls_matrix_type full
_refine_ls_number_parameters 227
_refine_ls_number_reflns 3515
_refine_ls_number_restraints 0
_refine_ls_restrained_S_all 1.059
_refine_ls_R_factor_all 0.0403
_refine_ls_R_factor_gt 0.0373
_refine_ls_shift/su_max 0.001
_refine_ls_shift/su_mean 0.000
_refine_ls_structure_factor_coef Fsqd
_refine_ls_weighting_details 'w=1/[\s^2^(Fo^2^)+(0.0515P)^2^+1.1824P] where P=(Fo^2^+2Fc^2^)/3'
_refine_ls_weighting_scheme calc
_refine_ls_wR_factor_gt 0.1004
_refine_ls_wR_factor_ref 0.1031
_reflns_Friedel_coverage 0.000
_reflns_number_gt 3250
_reflns_number_total 3515
_reflns_threshold_expression 'I > 2\s(I)'
_cod_data_source_file d6ob00317f2.cif
_cod_data_source_block inn_tgl_04_56_autored
_cod_depositor_comments 'Adding full bibliography for 7161142--7161147.cif.'
_cod_database_code 7161145
_shelx_shelxl_version_number 2018/3
_shelx_space_group_comment
;
The symmetry employed for this shelxl refinement is uniquely defined
by the following loop, which should always be used as a source of
symmetry information in preference to the above space-group names.
They are only intended as comments.
;
_shelx_estimated_absorpt_t_max 0.794
_shelx_estimated_absorpt_t_min 0.734
_olex2_refinement_description
;
1. Fixed Uiso
 At 1.2 times of:
  All C(H) groups, All C(H,H) groups, All N(H) groups
2.a Ternary CH refined with riding coordinates:
 C00F(H00F), C00I(H00I), C00J(H00J)
2.b Secondary CH2 refined with riding coordinates:
 C00O(H00A,H00C), C00P(H00D,H00E)
2.c Aromatic/amide H refined with riding coordinates:
 N009(H009), C00B(H00B), C00G(H00G), C00M(H00M), C00N(H00N), C00Q(H00Q),
 C00R(H00R), C00S(H00S)
;
_smtbx_masks_void_probe_radius 1.2
_smtbx_masks_void_truncation_radius 1.2
_olex2_submission_special_instructions 'No special instructions were received'
_oxdiff_exptl_absorpt_empirical_details
;
Empirical correction (ABSPACK) includes:
- Absorption correction using spherical harmonics
- Frame scaling
;
_oxdiff_exptl_absorpt_empirical_full_max 1.637
_oxdiff_exptl_absorpt_empirical_full_min 0.504

loop_
_space_group_symop_operation_xyz
'x, y, z'
'-x, -y, -z'

loop_
_atom_site_label
_atom_site_type_symbol
_atom_site_fract_x
_atom_site_fract_y
_atom_site_fract_z
_atom_site_U_iso_or_equiv
_atom_site_adp_type
_atom_site_occupancy
_atom_site_site_symmetry_order
_atom_site_calc_flag
_atom_site_refinement_flags_posn
_atom_site_refinement_flags_adp
_atom_site_refinement_flags_occupancy
_atom_site_disorder_assembly
_atom_site_disorder_group
Br01 Br 0.78641(4) 1.01852(3) 0.73293(3) 0.03249(13) Uani 1 1 d . . . . .
O004 O 0.6114(2) 0.8654(2) 0.89598(16) 0.0213(4) Uani 1 1 d . . . . .
O005 O 0.8486(2) 0.8545(2) 0.92861(17) 0.0258(5) Uani 1 1 d . . . . .
O006 O 0.7479(3) 0.3035(2) 0.63464(19) 0.0323(5) Uani 1 1 d . . . . .
N008 N 0.7957(2) 0.4020(3) 0.4105(2) 0.0194(5) Uani 1 1 d . . . . .
N009 N 0.8577(2) 0.6611(3) 0.4637(2) 0.0211(5) Uani 1 1 d . . . . .
H009 H 0.880503 0.753184 0.460476 0.025 Uiso 1 1 calc R U . . .
C00A C 0.7367(3) 0.8092(3) 0.7250(2) 0.0193(6) Uani 1 1 d . . . . .
C00B C 0.5905(3) 0.7055(3) 0.6497(2) 0.0206(6) Uani 1 1 d . . . . .
H00B H 0.535048 0.720479 0.588607 0.025 Uiso 1 1 calc R U . . .
C00C C 0.8101(3) 0.4722(3) 0.5313(2) 0.0200(6) Uani 1 1 d . . . . .
C00D C 0.7180(3) 0.7949(3) 0.8437(2) 0.0198(6) Uani 1 1 d . . . . .
C00E C 0.8185(3) 0.4949(3) 0.2492(2) 0.0201(6) Uani 1 1 d . . . . .
C00F C 0.8576(3) 0.7196(3) 0.6898(2) 0.0204(6) Uani 1 1 d . . . . .
H00F H 0.959426 0.787426 0.728133 0.025 Uiso 1 1 calc R U . . .
C00G C 0.5537(3) 0.5895(3) 0.6846(2) 0.0214(6) Uani 1 1 d . . . . .
H00G H 0.467835 0.505040 0.651410 0.026 Uiso 1 1 calc R U . . .
C00H C 0.7858(3) 0.4304(3) 0.6302(3) 0.0230(6) Uani 1 1 d . . . . .
C00I C 0.6715(3) 0.6144(3) 0.7861(2) 0.0207(6) Uani 1 1 d . . . . .
H00I H 0.640959 0.561088 0.839429 0.025 Uiso 1 1 calc R U . . .
C00J C 0.8140(3) 0.5870(3) 0.7361(2) 0.0207(6) Uani 1 1 d . . . . .
H00J H 0.893895 0.597106 0.799693 0.025 Uiso 1 1 calc R U . . .
C00K C 0.8257(3) 0.5213(3) 0.3740(2) 0.0199(6) Uani 1 1 d . . . . .
C00L C 0.8468(3) 0.6279(3) 0.5605(2) 0.0195(6) Uani 1 1 d . . . . .
C00M C 0.7398(3) 0.3526(3) 0.1605(3) 0.0236(6) Uani 1 1 d . . . . .
H00M H 0.690576 0.271471 0.181269 0.028 Uiso 1 1 calc R U . . .
C00N C 0.8873(3) 0.6136(3) 0.2167(3) 0.0269(6) Uani 1 1 d . . . . .
H00N H 0.940256 0.711462 0.276112 0.032 Uiso 1 1 calc R U . . .
C00O C 0.8191(3) 0.9547(4) 1.0380(3) 0.0268(6) Uani 1 1 d . . . . .
H00A H 0.854520 1.065307 1.050761 0.032 Uiso 1 1 calc R U . . .
H00C H 0.865767 0.938184 1.105797 0.032 Uiso 1 1 calc R U . . .
C00P C 0.6524(3) 0.9049(4) 1.0202(2) 0.0244(6) Uani 1 1 d . . . . .
H00D H 0.618669 0.814256 1.040648 0.029 Uiso 1 1 calc R U . . .
H00E H 0.612210 0.990828 1.067683 0.029 Uiso 1 1 calc R U . . .
C00Q C 0.8019(4) 0.4474(4) 0.0115(3) 0.0317(7) Uani 1 1 d . . . . .
H00Q H 0.796374 0.431145 -0.069409 0.038 Uiso 1 1 calc R U . . .
C00R C 0.7330(3) 0.3288(4) 0.0427(3) 0.0295(7) Uani 1 1 d . . . . .
H00R H 0.680958 0.230861 -0.017071 0.035 Uiso 1 1 calc R U . . .
C00S C 0.8789(4) 0.5900(4) 0.0991(3) 0.0334(7) Uani 1 1 d . . . . .
H00S H 0.926022 0.671561 0.077934 0.040 Uiso 1 1 calc R U . . .

loop_
_atom_site_aniso_label
_atom_site_aniso_U_11
_atom_site_aniso_U_22
_atom_site_aniso_U_33
_atom_site_aniso_U_23
_atom_site_aniso_U_13
_atom_site_aniso_U_12
Br01 0.0458(2) 0.01736(18) 0.0352(2) 0.00828(14) 0.01967(15) 0.00859(13)
O004 0.0194(9) 0.0273(10) 0.0154(9) 0.0045(8) 0.0049(7) 0.0092(8)
O005 0.0188(10) 0.0320(11) 0.0181(10) 0.0003(9) 0.0001(8) 0.0079(8)
O006 0.0488(13) 0.0215(11) 0.0297(12) 0.0116(9) 0.0080(10) 0.0120(10)
N008 0.0185(11) 0.0195(12) 0.0197(11) 0.0058(9) 0.0039(9) 0.0073(9)
N009 0.0210(11) 0.0169(11) 0.0242(12) 0.0060(10) 0.0086(9) 0.0042(9)
C00A 0.0233(13) 0.0160(13) 0.0188(13) 0.0058(11) 0.0080(11) 0.0059(11)
C00B 0.0200(13) 0.0230(14) 0.0172(13) 0.0041(11) 0.0033(11) 0.0096(11)
C00C 0.0185(13) 0.0197(14) 0.0204(14) 0.0047(11) 0.0049(11) 0.0079(11)
C00D 0.0161(12) 0.0245(14) 0.0173(13) 0.0063(11) 0.0019(10) 0.0066(11)
C00E 0.0185(13) 0.0194(13) 0.0235(14) 0.0074(11) 0.0066(11) 0.0079(11)
C00F 0.0160(12) 0.0197(14) 0.0216(14) 0.0040(11) 0.0046(11) 0.0038(10)
C00G 0.0174(13) 0.0230(14) 0.0196(14) 0.0034(11) 0.0048(11) 0.0053(11)
C00H 0.0216(13) 0.0249(15) 0.0234(14) 0.0088(12) 0.0024(11) 0.0102(11)
C00I 0.0215(13) 0.0234(14) 0.0182(13) 0.0086(11) 0.0042(11) 0.0071(11)
C00J 0.0191(13) 0.0227(14) 0.0199(14) 0.0073(11) 0.0024(11) 0.0075(11)
C00K 0.0152(12) 0.0199(14) 0.0236(14) 0.0066(12) 0.0061(11) 0.0048(10)
C00L 0.0148(12) 0.0210(14) 0.0199(14) 0.0049(11) 0.0044(10) 0.0045(10)
C00M 0.0246(14) 0.0229(15) 0.0233(14) 0.0091(12) 0.0073(12) 0.0047(12)
C00N 0.0271(15) 0.0214(15) 0.0339(17) 0.0097(13) 0.0139(13) 0.0084(12)
C00O 0.0247(15) 0.0273(16) 0.0205(14) 0.0011(12) 0.0012(12) 0.0072(12)
C00P 0.0256(14) 0.0294(16) 0.0162(13) 0.0057(12) 0.0043(11) 0.0087(12)
C00Q 0.0364(17) 0.0411(19) 0.0279(16) 0.0191(15) 0.0143(13) 0.0177(15)
C00R 0.0287(15) 0.0332(17) 0.0258(15) 0.0096(13) 0.0067(12) 0.0090(13)
C00S 0.0402(18) 0.0325(17) 0.0409(19) 0.0221(15) 0.0231(15) 0.0163(14)

loop_
_atom_type_symbol
_atom_type_description
_atom_type_scat_dispersion_real
_atom_type_scat_dispersion_imag
_atom_type_scat_source
C C 0.0033 0.0016 'International Tables Vol C Tables 4.2.6.8 and 6.1.1.4'
H H 0.0000 0.0000 'International Tables Vol C Tables 4.2.6.8 and 6.1.1.4'
Br Br -0.2901 2.4595 'International Tables Vol C Tables 4.2.6.8 and 6.1.1.4'
N N 0.0061 0.0033 'International Tables Vol C Tables 4.2.6.8 and 6.1.1.4'
O O 0.0106 0.0060 'International Tables Vol C Tables 4.2.6.8 and 6.1.1.4'
S S 0.1246 0.1234 'International Tables Vol C Tables 4.2.6.8 and 6.1.1.4'

loop_
_geom_angle_atom_site_label_1
_geom_angle_atom_site_label_2
_geom_angle_atom_site_label_3
_geom_angle
_geom_angle_site_symmetry_1
_geom_angle_site_symmetry_3
_geom_angle_publ_flag
C00D O004 C00P 105.5(2) . . ?
C00D O005 C00O 108.5(2) . . ?
C00K N008 C00C 105.0(2) . . ?
C00K N009 H009 128.0 . . ?
C00K N009 C00L 104.0(2) . . ?
C00L N009 H009 128.0 . . ?
C00B C00A Br01 116.35(19) . . ?
C00B C00A C00D 100.1(2) . . ?
C00B C00A C00F 108.0(2) . . ?
C00D C00A Br01 115.05(18) . . ?
C00D C00A C00F 100.5(2) . . ?
C00F C00A Br01 114.78(18) . . ?
C00A C00B H00B 126.4 . . ?
C00G C00B C00A 107.2(2) . . ?
C00G C00B H00B 126.4 . . ?
N008 C00C C00H 139.3(3) . . ?
C00L C00C N008 106.9(2) . . ?
C00L C00C C00H 113.5(3) . . ?
O004 C00D O005 107.6(2) . . ?
O004 C00D C00A 113.0(2) . . ?
O004 C00D C00I 115.6(2) . . ?
O005 C00D C00A 114.5(2) . . ?
O005 C00D C00I 112.8(2) . . ?
C00A C00D C00I 93.2(2) . . ?
C00M C00E C00K 120.9(3) . . ?
C00N C00E C00K 120.4(3) . . ?
C00N C00E C00M 118.8(3) . . ?
C00A C00F H00F 112.0 . . ?
C00A C00F C00J 101.8(2) . . ?
C00J C00F H00F 112.0 . . ?
C00L C00F C00A 116.4(2) . . ?
C00L C00F H00F 112.0 . . ?
C00L C00F C00J 101.6(2) . . ?
C00B C00G H00G 125.8 . . ?
C00B C00G C00I 108.4(2) . . ?
C00I C00G H00G 125.8 . . ?
O006 C00H C00C 130.6(3) . . ?
O006 C00H C00J 125.0(3) . . ?
C00C C00H C00J 104.4(2) . . ?
C00D C00I H00I 116.0 . . ?
C00D C00I C00J 98.7(2) . . ?
C00G C00I C00D 99.7(2) . . ?
C00G C00I H00I 116.0 . . ?
C00G C00I C00J 108.0(2) . . ?
C00J C00I H00I 116.0 . . ?
C00F C00J H00J 110.9 . . ?
C00H C00J C00F 107.7(2) . . ?
C00H C00J C00I 112.8(2) . . ?
C00H C00J H00J 110.9 . . ?
C00I C00J C00F 103.4(2) . . ?
C00I C00J H00J 110.9 . . ?
N008 C00K C00E 122.2(2) . . ?
N009 C00K N008 112.7(2) . . ?
N009 C00K C00E 125.2(3) . . ?
N009 C00L C00C 111.4(2) . . ?
N009 C00L C00F 135.9(3) . . ?
C00C C00L C00F 112.7(2) . . ?
C00E C00M H00M 119.8 . . ?
C00R C00M C00E 120.5(3) . . ?
C00R C00M H00M 119.8 . . ?
C00E C00N H00N 119.7 . . ?
C00S C00N C00E 120.6(3) . . ?
C00S C00N H00N 119.7 . . ?
O005 C00O H00A 111.3 . . ?
O005 C00O H00C 111.3 . . ?
O005 C00O C00P 102.4(2) . . ?
H00A C00O H00C 109.2 . . ?
C00P C00O H00A 111.3 . . ?
C00P C00O H00C 111.3 . . ?
O004 C00P C00O 101.6(2) . . ?
O004 C00P H00D 111.4 . . ?
O004 C00P H00E 111.4 . . ?
C00O C00P H00D 111.4 . . ?
C00O C00P H00E 111.4 . . ?
H00D C00P H00E 109.3 . . ?
C00R C00Q H00Q 120.1 . . ?
C00R C00Q C00S 119.8(3) . . ?
C00S C00Q H00Q 120.1 . . ?
C00M C00R C00Q 120.2(3) . . ?
C00M C00R H00R 119.9 . . ?
C00Q C00R H00R 119.9 . . ?
C00N C00S C00Q 120.2(3) . . ?
C00N C00S H00S 119.9 . . ?
C00Q C00S H00S 119.9 . . ?

loop_
_geom_bond_atom_site_label_1
_geom_bond_atom_site_label_2
_geom_bond_distance
_geom_bond_site_symmetry_2
_geom_bond_publ_flag
Br01 C00A 1.925(3) . ?
O004 C00D 1.399(3) . ?
O004 C00P 1.435(3) . ?
O005 C00D 1.406(3) . ?
O005 C00O 1.434(4) . ?
O006 C00H 1.217(4) . ?
N008 C00C 1.375(4) . ?
N008 C00K 1.364(4) . ?
N009 H009 0.8800 . ?
N009 C00K 1.342(4) . ?
N009 C00L 1.353(4) . ?
C00A C00B 1.507(4) . ?
C00A C00D 1.545(4) . ?
C00A C00F 1.563(4) . ?
C00B H00B 0.9500 . ?
C00B C00G 1.327(4) . ?
C00C C00H 1.443(4) . ?
C00C C00L 1.358(4) . ?
C00D C00I 1.555(4) . ?
C00E C00K 1.462(4) . ?
C00E C00M 1.397(4) . ?
C00E C00N 1.397(4) . ?
C00F H00F 1.0000 . ?
C00F C00J 1.571(4) . ?
C00F C00L 1.498(4) . ?
C00G H00G 0.9500 . ?
C00G C00I 1.510(4) . ?
C00H C00J 1.540(4) . ?
C00I H00I 1.0000 . ?
C00I C00J 1.558(4) . ?
C00J H00J 1.0000 . ?
C00M H00M 0.9500 . ?
C00M C00R 1.384(4) . ?
C00N H00N 0.9500 . ?
C00N C00S 1.380(5) . ?
C00O H00A 0.9900 . ?
C00O H00C 0.9900 . ?
C00O C00P 1.513(4) . ?
C00P H00D 0.9900 . ?
C00P H00E 0.9900 . ?
C00Q H00Q 0.9500 . ?
C00Q C00R 1.385(5) . ?
C00Q C00S 1.389(5) . ?
C00R H00R 0.9500 . ?
C00S H00S 0.9500 . ?

loop_
_geom_torsion_atom_site_label_1
_geom_torsion_atom_site_label_2
_geom_torsion_atom_site_label_3
_geom_torsion_atom_site_label_4
_geom_torsion
_geom_torsion_site_symmetry_1
_geom_torsion_site_symmetry_2
_geom_torsion_site_symmetry_3
_geom_torsion_site_symmetry_4
_geom_torsion_publ_flag
Br01 C00A C00B C00G -159.8(2) . . . . ?
Br01 C00A C00D O004 57.0(3) . . . . ?
Br01 C00A C00D O005 -66.6(3) . . . . ?
Br01 C00A C00D C00I 176.56(17) . . . . ?
Br01 C00A C00F C00J 159.89(17) . . . . ?
Br01 C00A C00F C00L -90.6(3) . . . . ?
O004 C00D C00I C00G 67.6(3) . . . . ?
O004 C00D C00I C00J 177.7(2) . . . . ?
O005 C00D C00I C00G -168.1(2) . . . . ?
O005 C00D C00I C00J -58.0(3) . . . . ?
O005 C00O C00P O004 -33.9(3) . . . . ?
O006 C00H C00J C00F -178.9(3) . . . . ?
O006 C00H C00J C00I -65.5(4) . . . . ?
N008 C00C C00H O006 4.9(6) . . . . ?
N008 C00C C00H C00J -173.2(3) . . . . ?
N008 C00C C00L N009 -0.4(3) . . . . ?
N008 C00C C00L C00F 176.7(2) . . . . ?
C00A C00B C00G C00I 1.5(3) . . . . ?
C00A C00D C00I C00G -49.8(2) . . . . ?
C00A C00D C00I C00J 60.3(2) . . . . ?
C00A C00F C00J C00H 121.9(2) . . . . ?
C00A C00F C00J C00I 2.3(3) . . . . ?
C00A C00F C00L N009 64.6(4) . . . . ?
C00A C00F C00L C00C -111.5(3) . . . . ?
C00B C00A C00D O004 -68.5(3) . . . . ?
C00B C00A C00D O005 167.9(2) . . . . ?
C00B C00A C00D C00I 51.1(2) . . . . ?
C00B C00A C00F C00J -68.5(3) . . . . ?
C00B C00A C00F C00L 41.0(3) . . . . ?
C00B C00G C00I C00D 32.4(3) . . . . ?
C00B C00G C00I C00J -70.1(3) . . . . ?
C00C N008 C00K N009 0.0(3) . . . . ?
C00C N008 C00K C00E -178.5(2) . . . . ?
C00C C00H C00J C00F -0.7(3) . . . . ?
C00C C00H C00J C00I 112.8(2) . . . . ?
C00D O004 C00P C00O 37.6(3) . . . . ?
C00D O005 C00O C00P 18.6(3) . . . . ?
C00D C00A C00B C00G -35.2(3) . . . . ?
C00D C00A C00F C00J 35.9(2) . . . . ?
C00D C00A C00F C00L 145.4(2) . . . . ?
C00D C00I C00J C00F -39.3(2) . . . . ?
C00D C00I C00J C00H -155.4(2) . . . . ?
C00E C00M C00R C00Q -1.3(5) . . . . ?
C00E C00N C00S C00Q -0.1(5) . . . . ?
C00F C00A C00B C00G 69.4(3) . . . . ?
C00F C00A C00D O004 -179.2(2) . . . . ?
C00F C00A C00D O005 57.2(3) . . . . ?
C00F C00A C00D C00I -59.6(2) . . . . ?
C00G C00I C00J C00F 63.9(3) . . . . ?
C00G C00I C00J C00H -52.1(3) . . . . ?
C00H C00C C00L N009 -175.4(2) . . . . ?
C00H C00C C00L C00F 1.7(3) . . . . ?
C00J C00F C00L N009 174.2(3) . . . . ?
C00J C00F C00L C00C -1.9(3) . . . . ?
C00K N008 C00C C00H 173.3(3) . . . . ?
C00K N008 C00C C00L 0.3(3) . . . . ?
C00K N009 C00L C00C 0.4(3) . . . . ?
C00K N009 C00L C00F -175.8(3) . . . . ?
C00K C00E C00M C00R 179.7(3) . . . . ?
C00K C00E C00N C00S -179.0(3) . . . . ?
C00L N009 C00K N008 -0.2(3) . . . . ?
C00L N009 C00K C00E 178.2(2) . . . . ?
C00L C00C C00H O006 177.6(3) . . . . ?
C00L C00C C00H C00J -0.6(3) . . . . ?
C00L C00F C00J C00H 1.5(3) . . . . ?
C00L C00F C00J C00I -118.1(2) . . . . ?
C00M C00E C00K N008 19.4(4) . . . . ?
C00M C00E C00K N009 -158.8(3) . . . . ?
C00M C00E C00N C00S -0.7(4) . . . . ?
C00N C00E C00K N008 -162.4(3) . . . . ?
C00N C00E C00K N009 19.4(4) . . . . ?
C00N C00E C00M C00R 1.4(4) . . . . ?
C00O O005 C00D O004 4.4(3) . . . . ?
C00O O005 C00D C00A 130.8(2) . . . . ?
C00O O005 C00D C00I -124.3(3) . . . . ?
C00P O004 C00D O005 -27.1(3) . . . . ?
C00P O004 C00D C00A -154.5(2) . . . . ?
C00P O004 C00D C00I 99.9(3) . . . . ?
C00R C00Q C00S C00N 0.2(5) . . . . ?
C00S C00Q C00R C00M 0.5(5) . . . . ?

loop_
_smtbx_masks_void_nr
_smtbx_masks_void_average_x
_smtbx_masks_void_average_y
_smtbx_masks_void_average_z
_smtbx_masks_void_volume
_smtbx_masks_void_count_electrons
_smtbx_masks_void_content
1 -0.664 -0.512 -0.012 253.5 82.0 '2 CH3SOCH3'
